data_4074373
loop_
_publ_author_name
'Ho, Joanne Hui Hui'
'Black, David St Clair'
'Messerle, Barbara Ann'
'Clegg, Jack Kay'
'Turner, Peter'

_publ_section_title
;
 Reactive Indolyl Complexes of Group 9 Metals
;
_journal_issue 24
_journal_name_full Organometallics
_journal_page_first 5800
_journal_paper_doi 10.1021/om060591n
_journal_volume 25
_journal_year 2006
_chemical_formula_moiety 'C21 H19 N2 O4 Rh'
_chemical_formula_sum 'C21 H19 N2 O4 Rh'
_chemical_formula_weight 466.29
_chemical_name_systematic
; 
 ? 
;
_space_group_IT_number 14
_symmetry_cell_setting monoclinic
_symmetry_space_group_name_Hall '-P 2yn'
_symmetry_space_group_name_H-M 'P 1 21/n 1'
_atom_sites_solution_hydrogens geom
_atom_sites_solution_primary direct
_atom_sites_solution_secondary difmap
_audit_creation_method SHELXL-97
_cell_angle_alpha 90.00
_cell_angle_beta 111.600(2)
_cell_angle_gamma 90.00
_cell_formula_units_Z 8
_cell_length_a 11.1206(4)
_cell_length_b 27.5135(10)
_cell_length_c 13.4874(5)
_cell_measurement_reflns_used 23253
_cell_measurement_temperature 150(2)
_cell_measurement_theta_max 28.227
_cell_measurement_theta_min 2.959
_cell_volume 3836.9(2)
_computing_cell_refinement 'SAINT (Bruker-Nonius, 2003)'
_computing_data_collection 'APEX (Bruker-Nonius, 2003)'
_computing_data_reduction 'SAINT (Bruker-Nonius, 2003), XPREP (Bruker-Nonius, 2003)'
_computing_molecular_graphics 'ORTEP-3 (Farrugia, 1997), WINGX-32 (Farrugia, 1999)'
_computing_publication_material 'enCIFer 1.1 (CCDC, 2005)'
_computing_structure_refinement 'SHELXL-97 (Sheldrick, 1997)'
_computing_structure_solution 'SIR97 (Altomare, et. al. 1997)'
_diffrn_ambient_temperature 150(2)
_diffrn_measured_fraction_theta_full 0.999
_diffrn_measured_fraction_theta_max 0.999
_diffrn_measurement_device_type 'Bruker Nonius APEX 2'
_diffrn_measurement_method 'phi and omega'
_diffrn_radiation_monochromator graphite
_diffrn_radiation_source 'rotating anode sealed tube'
_diffrn_radiation_type MoK\a
_diffrn_radiation_wavelength 0.71073
_diffrn_reflns_av_R_equivalents 0.0341
_diffrn_reflns_av_sigmaI/netI 0.0193
_diffrn_reflns_limit_h_max 14
_diffrn_reflns_limit_h_min -14
_diffrn_reflns_limit_k_max 36
_diffrn_reflns_limit_k_min -36
_diffrn_reflns_limit_l_max 17
_diffrn_reflns_limit_l_min -17
_diffrn_reflns_number 92484
_diffrn_reflns_theta_full 25.00
_diffrn_reflns_theta_max 28.29
_diffrn_reflns_theta_min 1.48
_diffrn_standards_decay_% 0
_diffrn_standards_interval_count 0
_diffrn_standards_interval_time 0
_diffrn_standards_number 0
_exptl_absorpt_coefficient_mu 0.920
_exptl_absorpt_correction_T_max 1.000000
_exptl_absorpt_correction_T_min 0.889826
_exptl_absorpt_correction_type multi-scan
_exptl_absorpt_process_details 'SADABS (Sheldrick, 2003)'
_exptl_crystal_colour red
_exptl_crystal_density_diffrn 1.614
_exptl_crystal_density_method 'not measured'
_exptl_crystal_description needle
_exptl_crystal_F_000 1888
_exptl_crystal_size_max 0.253
_exptl_crystal_size_mid 0.065
_exptl_crystal_size_min 0.030
_refine_diff_density_max 0.430
_refine_diff_density_min -0.456
_refine_diff_density_rms 0.063
_refine_ls_extinction_method none
_refine_ls_goodness_of_fit_ref 1.175
_refine_ls_hydrogen_treatment constr
_refine_ls_matrix_type full
_refine_ls_number_parameters 513
_refine_ls_number_reflns 9530
_refine_ls_number_restraints 0
_refine_ls_restrained_S_all 1.175
_refine_ls_R_factor_all 0.0355
_refine_ls_R_factor_gt 0.0276
_refine_ls_shift/su_max 0.001
_refine_ls_shift/su_mean 0.000
_refine_ls_structure_factor_coef Fsqd
_refine_ls_weighting_details 'calc w=1/[\s^2^(Fo^2^)+(0.0149P)^2^+4.0708P] where P=(Fo^2^+2Fc^2^)/3'
_refine_ls_weighting_scheme calc
_refine_ls_wR_factor_gt 0.0606
_refine_ls_wR_factor_ref 0.0627
_reflns_number_gt 8062
_reflns_number_total 9530
_reflns_threshold_expression >2sigma(I)
_cod_data_source_file om060591nsi20060703_011635.cif
_cod_data_source_block bam5jc4s
_cod_depositor_comments
;
The following automatic conversions were performed:

'_symmetry_cell_setting' value 'Monoclinic' changed to 'monoclinic'
according to /home/saulius/struct/CIF-dictionaries/cif_core.dic
dictionary named 'cif_core.dic' version 2.4.1 from 2010-06-29.

Automatic conversion script
Id: cif_fix_values 1715 2011-07-08 13:25:40Z adriana 
;
_cod_original_sg_symbol_H-M P21/n
_cod_database_code 4074373

loop_
_symmetry_equiv_pos_as_xyz
'x, y, z'
'-x+1/2, y+1/2, -z+1/2'
'-x, -y, -z'
'x-1/2, -y-1/2, z-1/2'

loop_
_atom_site_label
_atom_site_type_symbol
_atom_site_fract_x
_atom_site_fract_y
_atom_site_fract_z
_atom_site_U_iso_or_equiv
_atom_site_adp_type
_atom_site_occupancy
_atom_site_symmetry_multiplicity
_atom_site_calc_flag
_atom_site_refinement_flags
C1 C 0.7815(2) 0.21308(8) 0.17033(16) 0.0213(4) Uani 1 1 d .
C2 C 0.7431(2) 0.25241(8) 0.21366(17) 0.0215(4) Uani 1 1 d .
C3 C 0.67836(19) 0.23293(7) 0.27935(16) 0.0188(4) Uani 1 1 d .
C4 C 0.6170(2) 0.25358(7) 0.34283(16) 0.0197(4) Uani 1 1 d .
C5 C 0.5593(2) 0.22424(7) 0.39732(16) 0.0198(4) Uani 1 1 d .
H5 H 0.5187 0.2385 0.4411 0.024 Uiso 1 1 calc R
C6 C 0.56177(19) 0.17402(7) 0.38719(16) 0.0186(4) Uani 1 1 d .
C7 C 0.62068(19) 0.15107(7) 0.32242(16) 0.0182(4) Uani 1 1 d .
C8 C 0.68117(19) 0.18173(7) 0.27032(16) 0.0185(4) Uani 1 1 d .
C9 C 0.8550(2) 0.21447(9) 0.09751(18) 0.0271(5) Uani 1 1 d .
H9A H 0.8619 0.2482 0.0766 0.041 Uiso 1 1 calc R
H9B H 0.8097 0.1950 0.0338 0.041 Uiso 1 1 calc R
H9C H 0.9419 0.2011 0.1343 0.041 Uiso 1 1 calc R
C10 C 0.7678(2) 0.30514(8) 0.20042(19) 0.0280(5) Uani 1 1 d .
H10A H 0.8319 0.3176 0.2670 0.042 Uiso 1 1 calc R
H10B H 0.6870 0.3234 0.1829 0.042 Uiso 1 1 calc R
H10C H 0.8007 0.3088 0.1427 0.042 Uiso 1 1 calc R
C11 C 0.5450(2) 0.32617(8) 0.40263(19) 0.0280(5) Uani 1 1 d .
H11A H 0.4535 0.3173 0.3684 0.042 Uiso 1 1 calc R
H11B H 0.5542 0.3615 0.3996 0.042 Uiso 1 1 calc R
H11C H 0.5772 0.3156 0.4772 0.042 Uiso 1 1 calc R
C12 C 0.4462(2) 0.16357(8) 0.50470(18) 0.0247(5) Uani 1 1 d .
H12A H 0.5094 0.1822 0.5625 0.037 Uiso 1 1 calc R
H12B H 0.4104 0.1375 0.5350 0.037 Uiso 1 1 calc R
H12C H 0.3762 0.1852 0.4619 0.037 Uiso 1 1 calc R
C13 C 0.6088(2) 0.10041(7) 0.30730(16) 0.0198(4) Uani 1 1 d .
H13 H 0.5630 0.0833 0.3435 0.024 Uiso 1 1 calc R
C14 C 0.6235(2) 0.02382(8) 0.24329(18) 0.0229(4) Uani 1 1 d .
C15 C 0.5249(2) 0.00570(8) 0.1541(2) 0.0287(5) Uani 1 1 d .
H15 H 0.4787 0.0266 0.0966 0.034 Uiso 1 1 calc R
C16 C 0.4949(3) -0.04345(9) 0.1504(2) 0.0368(6) Uani 1 1 d .
H16 H 0.4268 -0.0562 0.0902 0.044 Uiso 1 1 calc R
C17 C 0.5628(3) -0.07381(9) 0.2332(2) 0.0390(6) Uani 1 1 d .
H17 H 0.5420 -0.1074 0.2296 0.047 Uiso 1 1 calc R
C18 C 0.6610(3) -0.05561(9) 0.3213(2) 0.0393(6) Uani 1 1 d .
H18 H 0.7079 -0.0767 0.3782 0.047 Uiso 1 1 calc R
C19 C 0.6916(2) -0.00641(9) 0.3273(2) 0.0311(5) Uani 1 1 d .
H19 H 0.7585 0.0063 0.3883 0.037 Uiso 1 1 calc R
C20 C 0.8839(2) 0.11005(9) 0.09568(19) 0.0289(5) Uani 1 1 d .
C21 C 0.7933(3) 0.03382(9) 0.1314(2) 0.0332(5) Uani 1 1 d .
C22 C 0.10620(19) 0.21059(7) 0.35201(16) 0.0182(4) Uani 1 1 d .
C23 C 0.14991(19) 0.24843(7) 0.30787(16) 0.0188(4) Uani 1 1 d .
C24 C 0.21129(19) 0.22666(7) 0.24193(15) 0.0175(4) Uani 1 1 d .
C25 C 0.27487(19) 0.24470(7) 0.17759(16) 0.0192(4) Uani 1 1 d .
C26 C 0.32665(19) 0.21327(8) 0.12210(16) 0.0192(4) Uani 1 1 d .
H26 H 0.3682 0.2260 0.0775 0.023 Uiso 1 1 calc R
C27 C 0.3169(2) 0.16345(8) 0.13273(16) 0.0198(4) Uani 1 1 d .
C28 C 0.2554(2) 0.14280(7) 0.19831(16) 0.0188(4) Uani 1 1 d .
C29 C 0.20072(19) 0.17565(7) 0.25167(15) 0.0174(4) Uani 1 1 d .
C30 C 0.0337(2) 0.21465(8) 0.42545(17) 0.0237(4) Uani 1 1 d .
H30A H 0.0312 0.2487 0.4456 0.036 Uiso 1 1 calc R
H30B H 0.0772 0.1952 0.4896 0.036 Uiso 1 1 calc R
H30C H -0.0547 0.2027 0.3893 0.036 Uiso 1 1 calc R
C31 C 0.1326(2) 0.30183(7) 0.32081(17) 0.0228(4) Uani 1 1 d .
H31A H 0.0719 0.3152 0.2537 0.034 Uiso 1 1 calc R
H31B H 0.2162 0.3183 0.3398 0.034 Uiso 1 1 calc R
H31C H 0.0984 0.3069 0.3774 0.034 Uiso 1 1 calc R
C32 C 0.3566(2) 0.31382(8) 0.11372(18) 0.0268(5) Uani 1 1 d .
H32A H 0.4446 0.3007 0.1415 0.040 Uiso 1 1 calc R
H32B H 0.3599 0.3493 0.1209 0.040 Uiso 1 1 calc R
H32C H 0.3145 0.3050 0.0383 0.040 Uiso 1 1 calc R
C33 C 0.4250(2) 0.14911(9) 0.01135(19) 0.0298(5) Uani 1 1 d .
H33A H 0.3638 0.1694 -0.0441 0.045 Uiso 1 1 calc R
H33B H 0.4528 0.1219 -0.0220 0.045 Uiso 1 1 calc R
H33C H 0.5005 0.1686 0.0531 0.045 Uiso 1 1 calc R
C34 C 0.2615(2) 0.09210(8) 0.21491(16) 0.0210(4) Uani 1 1 d .
H34 H 0.3040 0.0734 0.1783 0.025 Uiso 1 1 calc R
C35 C 0.2420(2) 0.01738(8) 0.28615(18) 0.0231(4) Uani 1 1 d .
C36 C 0.3239(2) -0.00101(9) 0.3826(2) 0.0323(5) Uani 1 1 d .
H36 H 0.3636 0.0202 0.4411 0.039 Uiso 1 1 calc R
C37 C 0.3483(3) -0.05060(9) 0.3940(2) 0.0387(6) Uani 1 1 d .
H37 H 0.4050 -0.0632 0.4603 0.046 Uiso 1 1 calc R
C38 C 0.2906(3) -0.08158(9) 0.3096(2) 0.0398(6) Uani 1 1 d .
H38 H 0.3071 -0.1155 0.3179 0.048 Uiso 1 1 calc R
C39 C 0.2089(3) -0.06337(9) 0.2132(2) 0.0419(7) Uani 1 1 d .
H39 H 0.1692 -0.0847 0.1549 0.050 Uiso 1 1 calc R
C40 C 0.1847(3) -0.01365(9) 0.2011(2) 0.0335(5) Uani 1 1 d .
H40 H 0.1288 -0.0010 0.1345 0.040 Uiso 1 1 calc R
C41 C -0.0115(2) 0.11055(8) 0.42673(19) 0.0279(5) Uani 1 1 d .
C42 C 0.0575(2) 0.03179(8) 0.37984(19) 0.0282(5) Uani 1 1 d .
N1 N 0.74463(17) 0.16890(6) 0.20392(13) 0.0194(3) Uani 1 1 d .
N2 N 0.65521(17) 0.07491(6) 0.24775(14) 0.0209(4) Uani 1 1 d .
N3 N 0.13626(16) 0.16526(6) 0.31836(13) 0.0180(3) Uani 1 1 d .
N4 N 0.21382(17) 0.06868(6) 0.27630(14) 0.0207(4) Uani 1 1 d .
O1 O 0.61815(15) 0.30284(5) 0.34787(13) 0.0248(3) Uani 1 1 d .
O2 O 0.50824(15) 0.14296(5) 0.43848(12) 0.0240(3) Uani 1 1 d .
O3 O 0.95306(19) 0.11022(7) 0.05101(15) 0.0408(5) Uani 1 1 d .
O4 O 0.8097(2) -0.00406(7) 0.1058(2) 0.0556(6) Uani 1 1 d .
O5 O 0.28397(15) 0.29390(5) 0.17322(12) 0.0237(3) Uani 1 1 d .
O6 O 0.36355(16) 0.13070(6) 0.08015(12) 0.0264(3) Uani 1 1 d .
O7 O -0.07842(19) 0.11287(7) 0.47343(16) 0.0415(5) Uani 1 1 d .
O8 O 0.0283(2) -0.00616(6) 0.39600(17) 0.0436(5) Uani 1 1 d .
Rh1 Rh 0.773284(16) 0.097899(6) 0.167802(13) 0.02076(5) Uani 1 1 d .
Rh2 Rh 0.096001(16) 0.095406(6) 0.353190(13) 0.01925(4) Uani 1 1 d .

loop_
_atom_site_aniso_label
_atom_site_aniso_U_11
_atom_site_aniso_U_22
_atom_site_aniso_U_33
_atom_site_aniso_U_23
_atom_site_aniso_U_13
_atom_site_aniso_U_12
C1 0.0183(10) 0.0259(10) 0.0185(10) 0.0025(8) 0.0055(8) -0.0041(8)
C2 0.0189(10) 0.0242(10) 0.0193(10) 0.0033(8) 0.0045(8) -0.0031(8)
C3 0.0161(9) 0.0207(9) 0.0177(10) 0.0010(8) 0.0039(8) -0.0007(8)
C4 0.0170(10) 0.0183(9) 0.0195(10) -0.0010(8) 0.0016(8) 0.0003(8)
C5 0.0177(10) 0.0221(10) 0.0199(10) -0.0006(8) 0.0073(8) 0.0009(8)
C6 0.0165(9) 0.0217(10) 0.0174(9) 0.0007(8) 0.0060(8) 0.0002(8)
C7 0.0171(9) 0.0195(9) 0.0178(10) 0.0003(7) 0.0060(8) 0.0003(8)
C8 0.0166(9) 0.0217(10) 0.0161(9) 0.0000(8) 0.0047(8) -0.0013(8)
C9 0.0302(12) 0.0312(12) 0.0237(11) 0.0009(9) 0.0142(10) -0.0048(10)
C10 0.0315(12) 0.0247(11) 0.0288(12) 0.0023(9) 0.0123(10) -0.0070(9)
C11 0.0270(12) 0.0220(11) 0.0341(13) -0.0048(9) 0.0101(10) 0.0046(9)
C12 0.0270(11) 0.0284(11) 0.0244(11) -0.0013(9) 0.0162(9) 0.0020(9)
C13 0.0192(10) 0.0226(10) 0.0183(9) 0.0006(8) 0.0077(8) -0.0008(8)
C14 0.0269(11) 0.0197(10) 0.0285(11) -0.0035(8) 0.0179(9) -0.0003(8)
C15 0.0286(12) 0.0253(11) 0.0325(12) -0.0051(9) 0.0118(10) 0.0000(9)
C16 0.0362(14) 0.0293(13) 0.0479(16) -0.0149(11) 0.0190(12) -0.0075(11)
C17 0.0461(15) 0.0191(11) 0.0634(18) -0.0056(12) 0.0339(14) -0.0036(11)
C18 0.0468(16) 0.0250(12) 0.0516(17) 0.0076(11) 0.0244(14) 0.0022(11)
C19 0.0354(13) 0.0270(12) 0.0317(13) 0.0007(9) 0.0134(11) -0.0037(10)
C20 0.0316(12) 0.0304(12) 0.0265(12) -0.0051(9) 0.0127(10) -0.0044(10)
C21 0.0369(14) 0.0334(13) 0.0395(14) -0.0033(11) 0.0259(12) -0.0014(11)
C22 0.0169(9) 0.0213(9) 0.0157(9) -0.0006(8) 0.0052(8) 0.0030(8)
C23 0.0172(10) 0.0212(10) 0.0176(9) -0.0008(8) 0.0060(8) 0.0025(8)
C24 0.0169(9) 0.0191(9) 0.0156(9) -0.0005(7) 0.0047(8) 0.0005(7)
C25 0.0171(10) 0.0204(10) 0.0173(10) 0.0021(8) 0.0029(8) 0.0001(8)
C26 0.0171(9) 0.0251(10) 0.0156(9) 0.0041(8) 0.0062(8) 0.0023(8)
C27 0.0200(10) 0.0245(10) 0.0162(10) 0.0010(8) 0.0081(8) 0.0051(8)
C28 0.0188(10) 0.0211(10) 0.0170(9) 0.0015(8) 0.0073(8) 0.0032(8)
C29 0.0158(9) 0.0206(10) 0.0156(9) 0.0017(7) 0.0058(8) 0.0015(8)
C30 0.0274(11) 0.0249(11) 0.0233(11) -0.0017(8) 0.0144(9) 0.0008(9)
C31 0.0259(11) 0.0221(10) 0.0213(10) -0.0005(8) 0.0096(9) 0.0032(8)
C32 0.0301(12) 0.0261(11) 0.0268(11) 0.0032(9) 0.0136(10) -0.0044(9)
C33 0.0343(13) 0.0359(13) 0.0277(12) 0.0064(10) 0.0214(10) 0.0098(10)
C34 0.0218(10) 0.0222(10) 0.0205(10) 0.0005(8) 0.0097(8) 0.0030(8)
C35 0.0263(11) 0.0188(10) 0.0305(12) 0.0019(8) 0.0177(10) 0.0019(8)
C36 0.0401(14) 0.0252(11) 0.0332(13) 0.0032(10) 0.0154(11) 0.0074(10)
C37 0.0493(16) 0.0289(13) 0.0440(15) 0.0123(11) 0.0244(13) 0.0147(12)
C38 0.0512(16) 0.0197(11) 0.0641(19) 0.0048(11) 0.0396(15) 0.0043(11)
C39 0.0493(17) 0.0275(12) 0.0549(18) -0.0133(12) 0.0263(14) -0.0073(12)
C40 0.0383(14) 0.0292(12) 0.0339(13) -0.0044(10) 0.0143(11) -0.0017(10)
C41 0.0357(13) 0.0224(10) 0.0301(12) 0.0031(9) 0.0171(11) 0.0017(9)
C42 0.0326(12) 0.0276(12) 0.0313(12) 0.0038(9) 0.0198(10) 0.0048(10)
N1 0.0194(9) 0.0225(9) 0.0171(8) -0.0003(7) 0.0078(7) -0.0028(7)
N2 0.0227(9) 0.0190(8) 0.0228(9) -0.0020(7) 0.0107(7) -0.0021(7)
N3 0.0178(8) 0.0204(8) 0.0169(8) 0.0015(6) 0.0078(7) 0.0020(7)
N4 0.0228(9) 0.0193(8) 0.0219(9) 0.0013(7) 0.0105(7) 0.0034(7)
O1 0.0256(8) 0.0188(7) 0.0302(8) -0.0008(6) 0.0106(7) 0.0011(6)
O2 0.0307(8) 0.0213(7) 0.0279(8) 0.0012(6) 0.0200(7) 0.0015(6)
O3 0.0453(11) 0.0468(11) 0.0463(11) -0.0080(9) 0.0355(10) -0.0081(9)
O4 0.0738(15) 0.0328(10) 0.0826(16) -0.0140(10) 0.0552(14) -0.0009(10)
O5 0.0280(8) 0.0212(7) 0.0256(8) 0.0017(6) 0.0142(7) -0.0022(6)
O6 0.0349(9) 0.0258(8) 0.0272(8) 0.0014(6) 0.0216(7) 0.0055(7)
O7 0.0541(12) 0.0354(10) 0.0534(12) 0.0022(9) 0.0414(10) 0.0026(9)
O8 0.0556(12) 0.0266(9) 0.0650(13) 0.0079(9) 0.0413(11) 0.0000(8)
Rh1 0.02218(9) 0.02328(8) 0.02003(8) -0.00266(6) 0.01155(7) -0.00191(7)
Rh2 0.02189(8) 0.01942(8) 0.01944(8) 0.00310(6) 0.01115(6) 0.00279(6)

loop_
_atom_type_symbol
_atom_type_description
_atom_type_scat_dispersion_real
_atom_type_scat_dispersion_imag
_atom_type_scat_source
C C 0.0033 0.0016 'International Tables Vol C Tables 4.2.6.8 and 6.1.1.4'
H H 0.0000 0.0000 'International Tables Vol C Tables 4.2.6.8 and 6.1.1.4'
N N 0.0061 0.0033 'International Tables Vol C Tables 4.2.6.8 and 6.1.1.4'
O O 0.0106 0.0060 'International Tables Vol C Tables 4.2.6.8 and 6.1.1.4'
Rh Rh -1.1178 0.9187 'International Tables Vol C Tables 4.2.6.8 and 6.1.1.4'

loop_
_geom_angle_atom_site_label_1
_geom_angle_atom_site_label_2
_geom_angle_atom_site_label_3
_geom_angle
C2 C1 N1 111.74(18)
C2 C1 C9 126.3(2)
N1 C1 C9 121.90(19)
C1 C2 C3 105.91(18)
C1 C2 C10 127.9(2)
C3 C2 C10 126.2(2)
C4 C3 C8 119.26(19)
C4 C3 C2 134.08(19)
C8 C3 C2 106.66(18)
O1 C4 C5 123.31(19)
O1 C4 C3 116.03(19)
C5 C4 C3 120.66(19)
C6 C5 C4 119.59(19)
C6 C5 H5 120.2
C4 C5 H5 120.2
O2 C6 C5 122.97(19)
O2 C6 C7 114.80(18)
C5 C6 C7 122.23(19)
C13 C7 C8 123.66(19)
C13 C7 C6 119.33(19)
C8 C7 C6 116.86(18)
N1 C8 C3 110.15(18)
N1 C8 C7 128.45(19)
C3 C8 C7 121.37(19)
C1 C9 H9A 109.5
C1 C9 H9B 109.5
H9A C9 H9B 109.5
C1 C9 H9C 109.5
H9A C9 H9C 109.5
H9B C9 H9C 109.5
C2 C10 H10A 109.5
C2 C10 H10B 109.5
H10A C10 H10B 109.5
C2 C10 H10C 109.5
H10A C10 H10C 109.5
H10B C10 H10C 109.5
O1 C11 H11A 109.5
O1 C11 H11B 109.5
H11A C11 H11B 109.5
O1 C11 H11C 109.5
H11A C11 H11C 109.5
H11B C11 H11C 109.5
O2 C12 H12A 109.5
O2 C12 H12B 109.5
H12A C12 H12B 109.5
O2 C12 H12C 109.5
H12A C12 H12C 109.5
H12B C12 H12C 109.5
N2 C13 C7 125.7(2)
N2 C13 H13 117.2
C7 C13 H13 117.2
C19 C14 C15 120.8(2)
C19 C14 N2 119.9(2)
C15 C14 N2 119.2(2)
C14 C15 C16 118.9(2)
C14 C15 H15 120.5
C16 C15 H15 120.5
C17 C16 C15 120.6(2)
C17 C16 H16 119.7
C15 C16 H16 119.7
C16 C17 C18 120.2(2)
C16 C17 H17 119.9
C18 C17 H17 119.9
C17 C18 C19 120.1(3)
C17 C18 H18 119.9
C19 C18 H18 119.9
C14 C19 C18 119.3(2)
C14 C19 H19 120.4
C18 C19 H19 120.4
O3 C20 Rh1 169.9(2)
O4 C21 Rh1 175.8(2)
C23 C22 N3 111.56(17)
C23 C22 C30 126.45(19)
N3 C22 C30 121.98(18)
C22 C23 C24 106.08(18)
C22 C23 C31 127.64(19)
C24 C23 C31 126.23(19)
C25 C24 C29 119.16(18)
C25 C24 C23 134.52(19)
C29 C24 C23 106.31(18)
O5 C25 C24 116.31(18)
O5 C25 C26 122.69(19)
C24 C25 C26 121.00(19)
C27 C26 C25 119.51(19)
C27 C26 H26 120.2
C25 C26 H26 120.2
O6 C27 C26 122.75(19)
O6 C27 C28 115.00(18)
C26 C27 C28 122.24(19)
C34 C28 C27 119.19(19)
C34 C28 C29 123.55(19)
C27 C28 C29 116.99(18)
N3 C29 C24 110.38(17)
N3 C29 C28 128.53(19)
C24 C29 C28 121.07(18)
C22 C30 H30A 109.5
C22 C30 H30B 109.5
H30A C30 H30B 109.5
C22 C30 H30C 109.5
H30A C30 H30C 109.5
H30B C30 H30C 109.5
C23 C31 H31A 109.5
C23 C31 H31B 109.5
H31A C31 H31B 109.5
C23 C31 H31C 109.5
H31A C31 H31C 109.5
H31B C31 H31C 109.5
O5 C32 H32A 109.5
O5 C32 H32B 109.5
H32A C32 H32B 109.5
O5 C32 H32C 109.5
H32A C32 H32C 109.5
H32B C32 H32C 109.5
O6 C33 H33A 109.5
O6 C33 H33B 109.5
H33A C33 H33B 109.5
O6 C33 H33C 109.5
H33A C33 H33C 109.5
H33B C33 H33C 109.5
N4 C34 C28 125.5(2)
N4 C34 H34 117.2
C28 C34 H34 117.2
C36 C35 C40 119.9(2)
C36 C35 N4 119.4(2)
C40 C35 N4 120.7(2)
C35 C36 C37 119.9(2)
C35 C36 H36 120.0
C37 C36 H36 120.0
C38 C37 C36 120.3(3)
C38 C37 H37 119.9
C36 C37 H37 119.9
C37 C38 C39 120.0(2)
C37 C38 H38 120.0
C39 C38 H38 120.0
C38 C39 C40 120.0(3)
C38 C39 H39 120.0
C40 C39 H39 120.0
C35 C40 C39 120.0(2)
C35 C40 H40 120.0
C39 C40 H40 120.0
O7 C41 Rh2 170.3(2)
O8 C42 Rh2 176.6(2)
C8 N1 C1 105.54(17)
C8 N1 Rh1 123.85(14)
C1 N1 Rh1 130.61(14)
C13 N2 C14 113.72(18)
C13 N2 Rh1 128.50(14)
C14 N2 Rh1 117.70(13)
C29 N3 C22 105.67(16)
C29 N3 Rh2 123.54(13)
C22 N3 Rh2 130.78(13)
C34 N4 C35 114.59(18)
C34 N4 Rh2 128.22(14)
C35 N4 Rh2 117.10(13)
C4 O1 C11 118.36(17)
C6 O2 C12 117.91(16)
C25 O5 C32 117.96(17)
C27 O6 C33 117.87(17)
C20 Rh1 C21 82.32(10)
C20 Rh1 N1 98.20(9)
C21 Rh1 N1 177.96(10)
C20 Rh1 N2 172.63(9)
C21 Rh1 N2 90.46(9)
N1 Rh1 N2 89.07(7)
C41 Rh2 C42 82.51(10)
C41 Rh2 N3 98.54(8)
C42 Rh2 N3 178.10(9)
C41 Rh2 N4 172.21(8)
C42 Rh2 N4 89.75(8)
N3 Rh2 N4 89.23(7)

loop_
_geom_bond_atom_site_label_1
_geom_bond_atom_site_label_2
_geom_bond_distance
C1 C2 1.371(3)
C1 N1 1.410(3)
C1 C9 1.492(3)
C2 C3 1.436(3)
C2 C10 1.499(3)
C3 C4 1.397(3)
C3 C8 1.415(3)
C4 O1 1.357(2)
C4 C5 1.396(3)
C5 C6 1.390(3)
C5 H5 0.9500
C6 O2 1.366(2)
C6 C7 1.418(3)
C7 C13 1.408(3)
C7 C8 1.416(3)
C8 N1 1.375(3)
C9 H9A 0.9800
C9 H9B 0.9800
C9 H9C 0.9800
C10 H10A 0.9800
C10 H10B 0.9800
C10 H10C 0.9800
C11 O1 1.436(3)
C11 H11A 0.9800
C11 H11B 0.9800
C11 H11C 0.9800
C12 O2 1.432(2)
C12 H12A 0.9800
C12 H12B 0.9800
C12 H12C 0.9800
C13 N2 1.307(3)
C13 H13 0.9500
C14 C19 1.384(3)
C14 C15 1.388(3)
C14 N2 1.445(3)
C15 C16 1.389(3)
C15 H15 0.9500
C16 C17 1.376(4)
C16 H16 0.9500
C17 C18 1.379(4)
C17 H17 0.9500
C18 C19 1.391(3)
C18 H18 0.9500
C19 H19 0.9500
C20 O3 1.138(3)
C20 Rh1 1.858(2)
C21 O4 1.134(3)
C21 Rh1 1.865(3)
C22 C23 1.374(3)
C22 N3 1.409(3)
C22 C30 1.494(3)
C23 C24 1.436(3)
C23 C31 1.500(3)
C24 C25 1.397(3)
C24 C29 1.419(3)
C25 O5 1.360(2)
C25 C26 1.399(3)
C26 C27 1.387(3)
C26 H26 0.9500
C27 O6 1.362(2)
C27 C28 1.421(3)
C28 C34 1.410(3)
C28 C29 1.423(3)
C29 N3 1.371(3)
C30 H30A 0.9800
C30 H30B 0.9800
C30 H30C 0.9800
C31 H31A 0.9800
C31 H31B 0.9800
C31 H31C 0.9800
C32 O5 1.440(3)
C32 H32A 0.9800
C32 H32B 0.9800
C32 H32C 0.9800
C33 O6 1.432(3)
C33 H33A 0.9800
C33 H33B 0.9800
C33 H33C 0.9800
C34 N4 1.306(3)
C34 H34 0.9500
C35 C36 1.381(3)
C35 C40 1.383(3)
C35 N4 1.441(3)
C36 C37 1.388(3)
C36 H36 0.9500
C37 C38 1.377(4)
C37 H37 0.9500
C38 C39 1.378(4)
C38 H38 0.9500
C39 C40 1.392(4)
C39 H39 0.9500
C40 H40 0.9500
C41 O7 1.140(3)
C41 Rh2 1.860(2)
C42 O8 1.138(3)
C42 Rh2 1.868(2)
N1 Rh1 2.0662(17)
N2 Rh1 2.0807(18)
N3 Rh2 2.0662(17)
N4 Rh2 2.0816(17)

loop_
_geom_torsion_atom_site_label_1
_geom_torsion_atom_site_label_2
_geom_torsion_atom_site_label_3
_geom_torsion_atom_site_label_4
_geom_torsion
N1 C1 C2 C3 0.3(2)
C9 C1 C2 C3 -178.9(2)
N1 C1 C2 C10 177.7(2)
C9 C1 C2 C10 -1.4(4)
C1 C2 C3 C4 -179.2(2)
C10 C2 C3 C4 3.3(4)
C1 C2 C3 C8 -0.5(2)
C10 C2 C3 C8 -178.0(2)
C8 C3 C4 O1 179.93(18)
C2 C3 C4 O1 -1.5(3)
C8 C3 C4 C5 0.3(3)
C2 C3 C4 C5 178.8(2)
O1 C4 C5 C6 179.57(19)
C3 C4 C5 C6 -0.8(3)
C4 C5 C6 O2 179.57(18)
C4 C5 C6 C7 -0.3(3)
O2 C6 C7 C13 6.3(3)
C5 C6 C7 C13 -173.80(19)
O2 C6 C7 C8 -178.03(17)
C5 C6 C7 C8 1.9(3)
C4 C3 C8 N1 179.44(18)
C2 C3 C8 N1 0.5(2)
C4 C3 C8 C7 1.4(3)
C2 C3 C8 C7 -177.55(18)
C13 C7 C8 N1 -4.6(3)
C6 C7 C8 N1 179.92(19)
C13 C7 C8 C3 173.08(19)
C6 C7 C8 C3 -2.4(3)
C8 C7 C13 N2 2.8(3)
C6 C7 C13 N2 178.2(2)
C19 C14 C15 C16 0.3(3)
N2 C14 C15 C16 -179.9(2)
C14 C15 C16 C17 -0.8(4)
C15 C16 C17 C18 0.6(4)
C16 C17 C18 C19 0.2(4)
C15 C14 C19 C18 0.5(4)
N2 C14 C19 C18 -179.3(2)
C17 C18 C19 C14 -0.8(4)
N3 C22 C23 C24 0.1(2)
C30 C22 C23 C24 -178.96(19)
N3 C22 C23 C31 177.53(19)
C30 C22 C23 C31 -1.6(3)
C22 C23 C24 C25 -179.3(2)
C31 C23 C24 C25 3.3(4)
C22 C23 C24 C29 -0.4(2)
C31 C23 C24 C29 -177.80(19)
C29 C24 C25 O5 -178.76(17)
C23 C24 C25 O5 0.1(3)
C29 C24 C25 C26 0.7(3)
C23 C24 C25 C26 179.6(2)
O5 C25 C26 C27 178.17(19)
C24 C25 C26 C27 -1.3(3)
C25 C26 C27 O6 179.14(19)
C25 C26 C27 C28 0.2(3)
O6 C27 C28 C34 8.0(3)
C26 C27 C28 C34 -173.0(2)
O6 C27 C28 C29 -177.67(18)
C26 C27 C28 C29 1.4(3)
C25 C24 C29 N3 179.61(17)
C23 C24 C29 N3 0.5(2)
C25 C24 C29 C28 0.9(3)
C23 C24 C29 C28 -178.22(18)
C34 C28 C29 N3 -6.3(3)
C27 C28 C29 N3 179.66(19)
C34 C28 C29 C24 172.15(19)
C27 C28 C29 C24 -1.9(3)
C27 C28 C34 N4 177.2(2)
C29 C28 C34 N4 3.3(3)
C40 C35 C36 C37 -0.1(4)
N4 C35 C36 C37 177.8(2)
C35 C36 C37 C38 -0.3(4)
C36 C37 C38 C39 0.4(4)
C37 C38 C39 C40 0.0(4)
C36 C35 C40 C39 0.5(4)
N4 C35 C40 C39 -177.4(2)
C38 C39 C40 C35 -0.4(4)
C3 C8 N1 C1 -0.3(2)
C7 C8 N1 C1 177.6(2)
C3 C8 N1 Rh1 179.62(13)
C7 C8 N1 Rh1 -2.5(3)
C2 C1 N1 C8 0.0(2)
C9 C1 N1 C8 179.23(19)
C2 C1 N1 Rh1 -179.93(14)
C9 C1 N1 Rh1 -0.7(3)
C7 C13 N2 C14 -177.4(2)
C7 C13 N2 Rh1 6.0(3)
C19 C14 N2 C13 -78.4(3)
C15 C14 N2 C13 101.8(2)
C19 C14 N2 Rh1 98.6(2)
C15 C14 N2 Rh1 -81.2(2)
C24 C29 N3 C22 -0.4(2)
C28 C29 N3 C22 178.2(2)
C24 C29 N3 Rh2 178.82(13)
C28 C29 N3 Rh2 -2.6(3)
C23 C22 N3 C29 0.2(2)
C30 C22 N3 C29 179.29(18)
C23 C22 N3 Rh2 -178.98(14)
C30 C22 N3 Rh2 0.2(3)
C28 C34 N4 C35 -175.3(2)
C28 C34 N4 Rh2 8.3(3)
C36 C35 N4 C34 111.7(2)
C40 C35 N4 C34 -70.4(3)
C36 C35 N4 Rh2 -71.5(2)
C40 C35 N4 Rh2 106.4(2)
C5 C4 O1 C11 -6.8(3)
C3 C4 O1 C11 173.53(18)
C5 C6 O2 C12 0.6(3)
C7 C6 O2 C12 -179.54(18)
C24 C25 O5 C32 175.78(18)
C26 C25 O5 C32 -3.7(3)
C26 C27 O6 C33 0.0(3)
C28 C27 O6 C33 179.07(19)
O3 C20 Rh1 C21 -7.0(13)
O3 C20 Rh1 N1 175.0(12)
C8 N1 Rh1 C20 -171.50(17)
C1 N1 Rh1 C20 8.45(19)
C8 N1 Rh1 N2 7.28(16)
C1 N1 Rh1 N2 -172.77(18)
C13 N2 Rh1 C21 172.7(2)
C14 N2 Rh1 C21 -3.85(17)
C13 N2 Rh1 N1 -9.33(19)
C14 N2 Rh1 N1 174.17(16)
C29 N3 Rh2 C41 -171.46(17)
C22 N3 Rh2 C41 7.53(19)
C29 N3 Rh2 N4 9.16(16)
C22 N3 Rh2 N4 -171.85(18)
C34 N4 Rh2 C42 166.0(2)
C35 N4 Rh2 C42 -10.31(17)
C34 N4 Rh2 N3 -12.40(19)
C35 N4 Rh2 N3 171.30(16)
